data_4341920
loop_
_publ_author_name
'Retuerto, Maria'
'Yin, Zhiping'
'Emge, Thomas J.'
'Stephens, Peter W.'
'Li, Man-Rong'
'Sarkar, Tapati'
'Croft, Mark C.'
'Ignatov, Alexander'
'Yuan, Z.'
'Zhang, S. J.'
'Jin, Changqing'
'Paria Sena, Robert'
'Hadermann, Joke'
'Kotliar, Gabriel'
'Greenblatt, Martha'

_publ_section_title
;
 Hole Doping and Structural Transformation in CsTl1-xHgxCl3.
;
_journal_issue 3
_journal_name_full 'Inorganic chemistry'
_journal_page_first 1066
_journal_page_last 1075
_journal_paper_doi 10.1021/ic502400d
_journal_volume 54
_journal_year 2015
_chemical_formula_sum 'Cl6 Cs2 Hg0.18 Tl1.82'
_chemical_formula_weight 886.59
_space_group_crystal_system cubic
_space_group_IT_number 225
_space_group_name_H-M_alt 'F m -3 m'
_symmetry_space_group_name_Hall '-F 4 2 3'
_symmetry_space_group_name_H-M 'F m -3 m'
_atom_sites_solution_primary direct
_atom_sites_solution_secondary difmap
_audit_creation_method SHELXL-97
_cell_angle_alpha 90.00
_cell_angle_beta 90.00
_cell_angle_gamma 90.00
_cell_formula_units_Z 4
_cell_length_a 10.804(2)
_cell_length_b 10.804(2)
_cell_length_c 10.804(2)
_cell_measurement_reflns_used 2253
_cell_measurement_temperature 100(2)
_cell_measurement_theta_max 31.75
_cell_measurement_theta_min 3.27
_cell_volume 1261.1(4)
_computing_cell_refinement 'Bruker SAINT'
_computing_data_collection 'Bruker SMART'
_computing_data_reduction 'Bruker SAINT'
_computing_molecular_graphics 'Bruker SHELXTL'
_computing_publication_material 'Bruker SHELXTL'
_computing_structure_refinement 'SHELXL-97 (Sheldrick, 2008)'
_computing_structure_solution 'SHELXS-97 (Sheldrick, 2008)'
_diffrn_ambient_temperature 100(2)
_diffrn_measured_fraction_theta_full 1.000
_diffrn_measured_fraction_theta_max 1.000
_diffrn_measurement_device_type 'Bruker APEX CCD'
_diffrn_measurement_method '\f and \w scans'
_diffrn_radiation_monochromator graphite
_diffrn_radiation_source 'fine-focus sealed tube'
_diffrn_radiation_type MoK\a
_diffrn_radiation_wavelength 0.71073
_diffrn_reflns_av_R_equivalents 0.0674
_diffrn_reflns_av_sigmaI/netI 0.0266
_diffrn_reflns_limit_h_max 14
_diffrn_reflns_limit_h_min -14
_diffrn_reflns_limit_k_max 14
_diffrn_reflns_limit_k_min -14
_diffrn_reflns_limit_l_max 14
_diffrn_reflns_limit_l_min -14
_diffrn_reflns_number 4615
_diffrn_reflns_theta_full 29.49
_diffrn_reflns_theta_max 29.49
_diffrn_reflns_theta_min 3.27
_exptl_absorpt_coefficient_mu 32.313
_exptl_absorpt_correction_T_max 0.7464
_exptl_absorpt_correction_T_min 0.3215
_exptl_absorpt_correction_type multi-scan
_exptl_absorpt_process_details 'Bruker SAINT (SADABS)'
_exptl_crystal_colour yellow
_exptl_crystal_density_diffrn 4.669
_exptl_crystal_density_method 'not measured'
_exptl_crystal_description block
_exptl_crystal_F_000 1495
_exptl_crystal_size_max 0.22
_exptl_crystal_size_mid 0.17
_exptl_crystal_size_min 0.12
_refine_diff_density_max 2.120
_refine_diff_density_min -1.818
_refine_diff_density_rms 0.272
_refine_ls_extinction_method none
_refine_ls_goodness_of_fit_ref 0.996
_refine_ls_matrix_type full
_refine_ls_number_parameters 15
_refine_ls_number_reflns 122
_refine_ls_number_restraints 0
_refine_ls_restrained_S_all 0.996
_refine_ls_R_factor_all 0.0409
_refine_ls_R_factor_gt 0.0409
_refine_ls_shift/su_max 0.000
_refine_ls_shift/su_mean 0.000
_refine_ls_structure_factor_coef Fsqd
_refine_ls_weighting_details 'calc w=1/[\s^2^(Fo^2^)+(0.0330P)^2^+155.0000P] where P=(Fo^2^+2Fc^2^)/3'
_refine_ls_weighting_scheme calc
_refine_ls_wR_factor_gt 0.0970
_refine_ls_wR_factor_ref 0.0970
_reflns_number_gt 122
_reflns_number_total 122
_reflns_threshold_expression >2sigma(I)
_cod_data_source_file ic502400d_si_002.cif
_cod_data_source_block tl8hg2_fm3m_100k
_cod_depositor_comments 'Adding full bibliography for 4341920--4341922.cif.'
_cod_original_cell_volume 1261.3(5)
_cod_database_code 4341920

loop_
_symmetry_equiv_pos_as_xyz
'x, y, z'
'-x, -y, z'
'-x, y, -z'
'x, -y, -z'
'z, x, y'
'z, -x, -y'
'-z, -x, y'
'-z, x, -y'
'y, z, x'
'-y, z, -x'
'y, -z, -x'
'-y, -z, x'
'y, x, -z'
'-y, -x, -z'
'y, -x, z'
'-y, x, z'
'x, z, -y'
'-x, z, y'
'-x, -z, -y'
'x, -z, y'
'z, y, -x'
'z, -y, x'
'-z, y, x'
'-z, -y, -x'
'x, y+1/2, z+1/2'
'-x, -y+1/2, z+1/2'
'-x, y+1/2, -z+1/2'
'x, -y+1/2, -z+1/2'
'z, x+1/2, y+1/2'
'z, -x+1/2, -y+1/2'
'-z, -x+1/2, y+1/2'
'-z, x+1/2, -y+1/2'
'y, z+1/2, x+1/2'
'-y, z+1/2, -x+1/2'
'y, -z+1/2, -x+1/2'
'-y, -z+1/2, x+1/2'
'y, x+1/2, -z+1/2'
'-y, -x+1/2, -z+1/2'
'y, -x+1/2, z+1/2'
'-y, x+1/2, z+1/2'
'x, z+1/2, -y+1/2'
'-x, z+1/2, y+1/2'
'-x, -z+1/2, -y+1/2'
'x, -z+1/2, y+1/2'
'z, y+1/2, -x+1/2'
'z, -y+1/2, x+1/2'
'-z, y+1/2, x+1/2'
'-z, -y+1/2, -x+1/2'
'x+1/2, y, z+1/2'
'-x+1/2, -y, z+1/2'
'-x+1/2, y, -z+1/2'
'x+1/2, -y, -z+1/2'
'z+1/2, x, y+1/2'
'z+1/2, -x, -y+1/2'
'-z+1/2, -x, y+1/2'
'-z+1/2, x, -y+1/2'
'y+1/2, z, x+1/2'
'-y+1/2, z, -x+1/2'
'y+1/2, -z, -x+1/2'
'-y+1/2, -z, x+1/2'
'y+1/2, x, -z+1/2'
'-y+1/2, -x, -z+1/2'
'y+1/2, -x, z+1/2'
'-y+1/2, x, z+1/2'
'x+1/2, z, -y+1/2'
'-x+1/2, z, y+1/2'
'-x+1/2, -z, -y+1/2'
'x+1/2, -z, y+1/2'
'z+1/2, y, -x+1/2'
'z+1/2, -y, x+1/2'
'-z+1/2, y, x+1/2'
'-z+1/2, -y, -x+1/2'
'x+1/2, y+1/2, z'
'-x+1/2, -y+1/2, z'
'-x+1/2, y+1/2, -z'
'x+1/2, -y+1/2, -z'
'z+1/2, x+1/2, y'
'z+1/2, -x+1/2, -y'
'-z+1/2, -x+1/2, y'
'-z+1/2, x+1/2, -y'
'y+1/2, z+1/2, x'
'-y+1/2, z+1/2, -x'
'y+1/2, -z+1/2, -x'
'-y+1/2, -z+1/2, x'
'y+1/2, x+1/2, -z'
'-y+1/2, -x+1/2, -z'
'y+1/2, -x+1/2, z'
'-y+1/2, x+1/2, z'
'x+1/2, z+1/2, -y'
'-x+1/2, z+1/2, y'
'-x+1/2, -z+1/2, -y'
'x+1/2, -z+1/2, y'
'z+1/2, y+1/2, -x'
'z+1/2, -y+1/2, x'
'-z+1/2, y+1/2, x'
'-z+1/2, -y+1/2, -x'
'-x, -y, -z'
'x, y, -z'
'x, -y, z'
'-x, y, z'
'-z, -x, -y'
'-z, x, y'
'z, x, -y'
'z, -x, y'
'-y, -z, -x'
'y, -z, x'
'-y, z, x'
'y, z, -x'
'-y, -x, z'
'y, x, z'
'-y, x, -z'
'y, -x, -z'
'-x, -z, y'
'x, -z, -y'
'x, z, y'
'-x, z, -y'
'-z, -y, x'
'-z, y, -x'
'z, -y, -x'
'z, y, x'
'-x, -y+1/2, -z+1/2'
'x, y+1/2, -z+1/2'
'x, -y+1/2, z+1/2'
'-x, y+1/2, z+1/2'
'-z, -x+1/2, -y+1/2'
'-z, x+1/2, y+1/2'
'z, x+1/2, -y+1/2'
'z, -x+1/2, y+1/2'
'-y, -z+1/2, -x+1/2'
'y, -z+1/2, x+1/2'
'-y, z+1/2, x+1/2'
'y, z+1/2, -x+1/2'
'-y, -x+1/2, z+1/2'
'y, x+1/2, z+1/2'
'-y, x+1/2, -z+1/2'
'y, -x+1/2, -z+1/2'
'-x, -z+1/2, y+1/2'
'x, -z+1/2, -y+1/2'
'x, z+1/2, y+1/2'
'-x, z+1/2, -y+1/2'
'-z, -y+1/2, x+1/2'
'-z, y+1/2, -x+1/2'
'z, -y+1/2, -x+1/2'
'z, y+1/2, x+1/2'
'-x+1/2, -y, -z+1/2'
'x+1/2, y, -z+1/2'
'x+1/2, -y, z+1/2'
'-x+1/2, y, z+1/2'
'-z+1/2, -x, -y+1/2'
'-z+1/2, x, y+1/2'
'z+1/2, x, -y+1/2'
'z+1/2, -x, y+1/2'
'-y+1/2, -z, -x+1/2'
'y+1/2, -z, x+1/2'
'-y+1/2, z, x+1/2'
'y+1/2, z, -x+1/2'
'-y+1/2, -x, z+1/2'
'y+1/2, x, z+1/2'
'-y+1/2, x, -z+1/2'
'y+1/2, -x, -z+1/2'
'-x+1/2, -z, y+1/2'
'x+1/2, -z, -y+1/2'
'x+1/2, z, y+1/2'
'-x+1/2, z, -y+1/2'
'-z+1/2, -y, x+1/2'
'-z+1/2, y, -x+1/2'
'z+1/2, -y, -x+1/2'
'z+1/2, y, x+1/2'
'-x+1/2, -y+1/2, -z'
'x+1/2, y+1/2, -z'
'x+1/2, -y+1/2, z'
'-x+1/2, y+1/2, z'
'-z+1/2, -x+1/2, -y'
'-z+1/2, x+1/2, y'
'z+1/2, x+1/2, -y'
'z+1/2, -x+1/2, y'
'-y+1/2, -z+1/2, -x'
'y+1/2, -z+1/2, x'
'-y+1/2, z+1/2, x'
'y+1/2, z+1/2, -x'
'-y+1/2, -x+1/2, z'
'y+1/2, x+1/2, z'
'-y+1/2, x+1/2, -z'
'y+1/2, -x+1/2, -z'
'-x+1/2, -z+1/2, y'
'x+1/2, -z+1/2, -y'
'x+1/2, z+1/2, y'
'-x+1/2, z+1/2, -y'
'-z+1/2, -y+1/2, x'
'-z+1/2, y+1/2, -x'
'z+1/2, -y+1/2, -x'
'z+1/2, y+1/2, x'

loop_
_atom_site_label
_atom_site_type_symbol
_atom_site_fract_x
_atom_site_fract_y
_atom_site_fract_z
_atom_site_U_iso_or_equiv
_atom_site_adp_type
_atom_site_occupancy
_atom_site_symmetry_multiplicity
_atom_site_calc_flag
_atom_site_refinement_flags
_atom_site_disorder_group
Tl1 Tl 0.0000 0.0000 0.0000 0.0283(5) Uani 1 48 d S .
Tl2A Tl 0.5729(8) 0.0000 0.0000 0.065(2) Uani 0.14 8 d SP .
Hg2B Hg 0.5000 0.0000 0.0000 0.005 Uiso 0.18 48 d SP .
Cs1A Cs 0.2500 0.2500 0.2500 0.0748(14) Uani 0.87 24 d SP 1
Cl1A Cl 0.2407(7) 0.0000 0.0000 0.0593(19) Uani 0.87 8 d SP 1
Cs1B Cs 0.282(2) 0.218(2) 0.218(2) 0.038(7) Uiso 0.03 6 d SP 2
Cl1B Cl 0.165(4) 0.165(4) 0.0000 0.046(13) Uani 0.06 4 d SP 2

loop_
_atom_site_aniso_label
_atom_site_aniso_U_11
_atom_site_aniso_U_22
_atom_site_aniso_U_33
_atom_site_aniso_U_23
_atom_site_aniso_U_13
_atom_site_aniso_U_12
Tl1 0.0283(5) 0.0283(5) 0.0283(5) 0.000 0.000 0.000
Tl2A 0.102(5) 0.047(2) 0.047(2) 0.000 0.000 0.000
Cs1A 0.0748(14) 0.0748(14) 0.0748(14) 0.000 0.000 0.000
Cl1A 0.055(4) 0.062(3) 0.062(3) 0.000 0.000 0.000
Cl1B 0.05(2) 0.05(2) 0.03(3) 0.000 0.000 -0.02(2)

loop_
_atom_type_symbol
_atom_type_description
_atom_type_scat_dispersion_real
_atom_type_scat_dispersion_imag
_atom_type_scat_source
Cl Cl 0.1484 0.1585 'International Tables Vol C Tables 4.2.6.8 and 6.1.1.4'
Cs Cs -0.3680 2.1192 'International Tables Vol C Tables 4.2.6.8 and 6.1.1.4'
Hg Hg -2.3894 9.2266 'International Tables Vol C Tables 4.2.6.8 and 6.1.1.4'
Tl Tl -2.8358 9.6688 'International Tables Vol C Tables 4.2.6.8 and 6.1.1.4'

loop_
_geom_angle_atom_site_label_1
_geom_angle_atom_site_label_2
_geom_angle_atom_site_label_3
_geom_angle
_geom_angle_site_symmetry_1
_geom_angle_site_symmetry_3
Cl1B Tl1 Cl1B 180(2) 105 9
Cl1B Tl1 Cl1B 60.000(1) 105 101
Cl1B Tl1 Cl1B 120.000(1) 9 101
Cl1B Tl1 Cl1B 120.000(1) 105 5
Cl1B Tl1 Cl1B 60.000(1) 9 5
Cl1B Tl1 Cl1B 180(2) 101 5
Cl1B Tl1 Cl1B 120.000(1) 105 .
Cl1B Tl1 Cl1B 60.000(1) 9 .
Cl1B Tl1 Cl1B 120.0 101 .
Cl1B Tl1 Cl1B 60.0 5 .
Cl1B Tl1 Cl1B 60.000(1) 105 97
Cl1B Tl1 Cl1B 120.000(1) 9 97
Cl1B Tl1 Cl1B 60.0 101 97
Cl1B Tl1 Cl1B 120.0 5 97
Cl1B Tl1 Cl1B 180(2) . 97
Cl1B Tl1 Cl1B 90.000(1) 105 107
Cl1B Tl1 Cl1B 90.000(1) 9 107
Cl1B Tl1 Cl1B 120.000(1) 101 107
Cl1B Tl1 Cl1B 60.000(1) 5 107
Cl1B Tl1 Cl1B 120.0 . 107
Cl1B Tl1 Cl1B 60.0 97 107
Cl1B Tl1 Cl1B 90.000(1) 105 11
Cl1B Tl1 Cl1B 90.000(1) 9 11
Cl1B Tl1 Cl1B 60.000(1) 101 11
Cl1B Tl1 Cl1B 120.000(1) 5 11
Cl1B Tl1 Cl1B 60.0 . 11
Cl1B Tl1 Cl1B 120.0 97 11
Cl1B Tl1 Cl1B 180(2) 107 11
Cl1B Tl1 Cl1B 60.000(1) 105 103
Cl1B Tl1 Cl1B 120.000(1) 9 103
Cl1B Tl1 Cl1B 90.000(1) 101 103
Cl1B Tl1 Cl1B 90.000(1) 5 103
Cl1B Tl1 Cl1B 60.0 . 103
Cl1B Tl1 Cl1B 120.0 97 103
Cl1B Tl1 Cl1B 120.000(1) 107 103
Cl1B Tl1 Cl1B 60.000(1) 11 103
Cl1B Tl1 Cl1B 120.000(1) 105 7
Cl1B Tl1 Cl1B 60.000(1) 9 7
Cl1B Tl1 Cl1B 90.000(1) 101 7
Cl1B Tl1 Cl1B 90.000(1) 5 7
Cl1B Tl1 Cl1B 120.0 . 7
Cl1B Tl1 Cl1B 60.0 97 7
Cl1B Tl1 Cl1B 60.000(1) 107 7
Cl1B Tl1 Cl1B 120.000(1) 11 7
Cl1B Tl1 Cl1B 180(2) 103 7
Cl1B Tl1 Cl1B 120.0 105 99
Cl1B Tl1 Cl1B 60.0 9 99
Cl1B Tl1 Cl1B 60.000(1) 101 99
Cl1B Tl1 Cl1B 120.000(1) 5 99
Cl1B Tl1 Cl1B 90.000(1) . 99
Cl1B Tl1 Cl1B 90.000(1) 97 99
Cl1B Tl1 Cl1B 120.0 107 99
Cl1B Tl1 Cl1B 60.0 11 99
Cl1B Tl1 Cl1B 120.000(1) 103 99
Cl1B Tl1 Cl1B 60.000(1) 7 99
Cl1B Tl1 Cl1B 60.0 105 3
Cl1B Tl1 Cl1B 120.0 9 3
Cl1B Tl1 Cl1B 120.000(1) 101 3
Cl1B Tl1 Cl1B 60.000(1) 5 3
Cl1B Tl1 Cl1B 90.000(1) . 3
Cl1B Tl1 Cl1B 90.000(1) 97 3
Cl1B Tl1 Cl1B 60.0 107 3
Cl1B Tl1 Cl1B 120.0 11 3
Cl1B Tl1 Cl1B 60.000(1) 103 3
Cl1B Tl1 Cl1B 120.000(1) 7 3
Cl1B Tl1 Cl1B 180(2) 99 3
Cl1B Tl1 Cl1A 135.0 105 .
Cl1B Tl1 Cl1A 45.0 9 .
Cl1B Tl1 Cl1A 90.0 101 .
Cl1B Tl1 Cl1A 90.0 5 .
Cl1B Tl1 Cl1A 45.0 . .
Cl1B Tl1 Cl1A 135.0 97 .
Cl1B Tl1 Cl1A 135.0 107 .
Cl1B Tl1 Cl1A 45.0 11 .
Cl1B Tl1 Cl1A 90.0 103 .
Cl1B Tl1 Cl1A 90.0 7 .
Cl1B Tl1 Cl1A 45.0 99 .
Cl1B Tl1 Cl1A 135.0 3 .
Cl1B Tl1 Cl1A 90.0 105 5
Cl1B Tl1 Cl1A 90.0 9 5
Cl1B Tl1 Cl1A 135.0 101 5
Cl1B Tl1 Cl1A 45.0 5 5
Cl1B Tl1 Cl1A 45.000(1) . 5
Cl1B Tl1 Cl1A 135.000(1) 97 5
Cl1B Tl1 Cl1A 90.0 107 5
Cl1B Tl1 Cl1A 90.0 11 5
Cl1B Tl1 Cl1A 45.0 103 5
Cl1B Tl1 Cl1A 135.0 7 5
Cl1B Tl1 Cl1A 135.000(1) 99 5
Cl1B Tl1 Cl1A 45.000(1) 3 5
Cl1A Tl1 Cl1A 90.0 . 5
Cl1B Tl1 Cl1A 90.0 105 101
Cl1B Tl1 Cl1A 90.0 9 101
Cl1B Tl1 Cl1A 45.0 101 101
Cl1B Tl1 Cl1A 135.0 5 101
Cl1B Tl1 Cl1A 135.000(1) . 101
Cl1B Tl1 Cl1A 45.000(1) 97 101
Cl1B Tl1 Cl1A 90.0 107 101
Cl1B Tl1 Cl1A 90.0 11 101
Cl1B Tl1 Cl1A 135.0 103 101
Cl1B Tl1 Cl1A 45.0 7 101
Cl1B Tl1 Cl1A 45.000(1) 99 101
Cl1B Tl1 Cl1A 135.000(1) 3 101
Cl1A Tl1 Cl1A 90.0 . 101
Cl1A Tl1 Cl1A 180.0 5 101
Cl1B Tl1 Cl1A 135.000(1) 105 9
Cl1B Tl1 Cl1A 45.000(1) 9 9
Cl1B Tl1 Cl1A 135.000(1) 101 9
Cl1B Tl1 Cl1A 45.000(1) 5 9
Cl1B Tl1 Cl1A 90.000(2) . 9
Cl1B Tl1 Cl1A 90.000(2) 97 9
Cl1B Tl1 Cl1A 45.000(1) 107 9
Cl1B Tl1 Cl1A 135.000(1) 11 9
Cl1B Tl1 Cl1A 135.000(1) 103 9
Cl1B Tl1 Cl1A 45.000(1) 7 9
Cl1B Tl1 Cl1A 90.0 99 9
Cl1B Tl1 Cl1A 90.0 3 9
Cl1A Tl1 Cl1A 90.0 . 9
Cl1A Tl1 Cl1A 90.0 5 9
Cl1A Tl1 Cl1A 90.0 101 9
Cl1B Tl1 Cl1A 45.000(1) 105 105
Cl1B Tl1 Cl1A 135.000(1) 9 105
Cl1B Tl1 Cl1A 45.000(1) 101 105
Cl1B Tl1 Cl1A 135.000(1) 5 105
Cl1B Tl1 Cl1A 90.000(2) . 105
Cl1B Tl1 Cl1A 90.000(2) 97 105
Cl1B Tl1 Cl1A 135.000(1) 107 105
Cl1B Tl1 Cl1A 45.000(1) 11 105
Cl1B Tl1 Cl1A 45.000(1) 103 105
Cl1B Tl1 Cl1A 135.000(1) 7 105
Cl1B Tl1 Cl1A 90.0 99 105
Cl1B Tl1 Cl1A 90.0 3 105
Cl1A Tl1 Cl1A 90.0 . 105
Cl1A Tl1 Cl1A 90.0 5 105
Cl1A Tl1 Cl1A 90.0 101 105
Cl1A Tl1 Cl1A 180.0 9 105
Cl1B Tl1 Cl1A 45.0 105 97
Cl1B Tl1 Cl1A 135.0 9 97
Cl1B Tl1 Cl1A 90.0 101 97
Cl1B Tl1 Cl1A 90.0 5 97
Cl1B Tl1 Cl1A 135.0 . 97
Cl1B Tl1 Cl1A 45.0 97 97
Cl1B Tl1 Cl1A 45.0 107 97
Cl1B Tl1 Cl1A 135.0 11 97
Cl1B Tl1 Cl1A 90.0 103 97
Cl1B Tl1 Cl1A 90.0 7 97
Cl1B Tl1 Cl1A 135.0 99 97
Cl1B Tl1 Cl1A 45.0 3 97
Cl1A Tl1 Cl1A 180.0 . 97
Cl1A Tl1 Cl1A 90.0 5 97
Cl1A Tl1 Cl1A 90.0 101 97
Cl1A Tl1 Cl1A 90.0 9 97
Cl1A Tl1 Cl1A 90.0 105 97
Hg2B Tl2A Tl2A 45.0 . 153
Hg2B Tl2A Tl2A 45.0 . 173
Tl2A Tl2A Tl2A 60.0 153 173
Hg2B Tl2A Tl2A 45.0 . 57_554
Tl2A Tl2A Tl2A 90.0 153 57_554
Tl2A Tl2A Tl2A 60.0 173 57_554
Hg2B Tl2A Tl2A 45.0 . 77_545
Tl2A Tl2A Tl2A 60.0 153 77_545
Tl2A Tl2A Tl2A 90.0 173 77_545
Tl2A Tl2A Tl2A 60.0 57_554 77_545
Hg2B Tl2A Tl2A 0.0 . 97_655
Tl2A Tl2A Tl2A 45.0 153 97_655
Tl2A Tl2A Tl2A 45.0 173 97_655
Tl2A Tl2A Tl2A 45.0 57_554 97_655
Tl2A Tl2A Tl2A 45.0 77_545 97_655
Hg2B Tl2A Cl1A 180.0 . 97_655
Tl2A Tl2A Cl1A 135.0 153 97_655
Tl2A Tl2A Cl1A 135.0 173 97_655
Tl2A Tl2A Cl1A 135.0 57_554 97_655
Tl2A Tl2A Cl1A 135.0 77_545 97_655
Tl2A Tl2A Cl1A 180.0 97_655 97_655
Hg2B Tl2A Cl1A 74.29(17) . 57_554
Tl2A Tl2A Cl1A 29.29(17) 153 57_554
Tl2A Tl2A Cl1A 78.96(11) 173 57_554
Tl2A Tl2A Cl1A 119.29(17) 57_554 57_554
Tl2A Tl2A Cl1A 78.96(11) 77_545 57_554
Tl2A Tl2A Cl1A 74.29(17) 97_655 57_554
Cl1A Tl2A Cl1A 105.71(17) 97_655 57_554
Hg2B Tl2A Cl1A 74.29(17) . 77_545
Tl2A Tl2A Cl1A 78.96(11) 153 77_545
Tl2A Tl2A Cl1A 29.29(17) 173 77_545
Tl2A Tl2A Cl1A 78.96(11) 57_554 77_545
Tl2A Tl2A Cl1A 119.29(17) 77_545 77_545
Tl2A Tl2A Cl1A 74.29(17) 97_655 77_545
Cl1A Tl2A Cl1A 105.71(17) 97_655 77_545
Cl1A Tl2A Cl1A 85.79(9) 57_554 77_545
Hg2B Tl2A Cl1A 74.29(17) . 153
Tl2A Tl2A Cl1A 119.29(17) 153 153
Tl2A Tl2A Cl1A 78.96(11) 173 153
Tl2A Tl2A Cl1A 29.29(17) 57_554 153
Tl2A Tl2A Cl1A 78.96(11) 77_545 153
Tl2A Tl2A Cl1A 74.29(17) 97_655 153
Cl1A Tl2A Cl1A 105.71(17) 97_655 153
Cl1A Tl2A Cl1A 148.6(3) 57_554 153
Cl1A Tl2A Cl1A 85.79(9) 77_545 153
Hg2B Tl2A Cl1A 74.29(17) . 173
Tl2A Tl2A Cl1A 78.96(11) 153 173
Tl2A Tl2A Cl1A 119.29(17) 173 173
Tl2A Tl2A Cl1A 78.96(11) 57_554 173
Tl2A Tl2A Cl1A 29.29(17) 77_545 173
Tl2A Tl2A Cl1A 74.29(17) 97_655 173
Cl1A Tl2A Cl1A 105.71(17) 97_655 173
Cl1A Tl2A Cl1A 85.79(9) 57_554 173
Cl1A Tl2A Cl1A 148.6(3) 77_545 173
Cl1A Tl2A Cl1A 85.79(9) 153 173
Hg2B Tl2A Cs1B 115.18(17) . 100_655
Tl2A Tl2A Cs1B 138.88(11) 153 100_655
Tl2A Tl2A Cs1B 138.88(11) 173 100_655
Tl2A Tl2A Cs1B 81.28(15) 57_554 100_655
Tl2A Tl2A Cs1B 81.28(15) 77_545 100_655
Tl2A Tl2A Cs1B 115.18(17) 97_655 100_655
Cl1A Tl2A Cs1B 64.82(17) 97_655 100_655
Cl1A Tl2A Cs1B 136.99(7) 57_554 100_655
Cl1A Tl2A Cs1B 136.99(7) 77_545 100_655
Cl1A Tl2A Cs1B 59.95(8) 153 100_655
Cl1A Tl2A Cs1B 59.95(8) 173 100_655
Tl2A Hg2B Tl2A 90.0 153 .
Tl2A Hg2B Tl2A 180.0 153 57_554
Tl2A Hg2B Tl2A 90.0 . 57_554
Tl2A Hg2B Tl2A 90.0 153 173
Tl2A Hg2B Tl2A 90.0 . 173
Tl2A Hg2B Tl2A 90.0 57_554 173
Tl2A Hg2B Tl2A 90.0 153 97_655
Tl2A Hg2B Tl2A 180.0 . 97_655
Tl2A Hg2B Tl2A 90.0 57_554 97_655
Tl2A Hg2B Tl2A 90.0 173 97_655
Tl2A Hg2B Tl2A 90.0 153 77_545
Tl2A Hg2B Tl2A 90.0 . 77_545
Tl2A Hg2B Tl2A 90.0 57_554 77_545
Tl2A Hg2B Tl2A 180.0 173 77_545
Tl2A Hg2B Tl2A 90.0 97_655 77_545
Tl2A Hg2B Cl1A 180.0 153 153
Tl2A Hg2B Cl1A 90.0 . 153
Tl2A Hg2B Cl1A 0.0 57_554 153
Tl2A Hg2B Cl1A 90.0 173 153
Tl2A Hg2B Cl1A 90.0 97_655 153
Tl2A Hg2B Cl1A 90.0 77_545 153
Tl2A Hg2B Cl1A 0.0 153 57_554
Tl2A Hg2B Cl1A 90.0 . 57_554
Tl2A Hg2B Cl1A 180.0 57_554 57_554
Tl2A Hg2B Cl1A 90.0 173 57_554
Tl2A Hg2B Cl1A 90.0 97_655 57_554
Tl2A Hg2B Cl1A 90.0 77_545 57_554
Cl1A Hg2B Cl1A 180.0 153 57_554
Tl2A Hg2B Cl1A 90.0 153 .
Tl2A Hg2B Cl1A 180.0 . .
Tl2A Hg2B Cl1A 90.0 57_554 .
Tl2A Hg2B Cl1A 90.0 173 .
Tl2A Hg2B Cl1A 0.0 97_655 .
Tl2A Hg2B Cl1A 90.0 77_545 .
Cl1A Hg2B Cl1A 90.0 153 .
Cl1A Hg2B Cl1A 90.0 57_554 .
Tl2A Hg2B Cl1A 90.0 153 97_655
Tl2A Hg2B Cl1A 0.0 . 97_655
Tl2A Hg2B Cl1A 90.0 57_554 97_655
Tl2A Hg2B Cl1A 90.0 173 97_655
Tl2A Hg2B Cl1A 180.0 97_655 97_655
Tl2A Hg2B Cl1A 90.0 77_545 97_655
Cl1A Hg2B Cl1A 90.0 153 97_655
Cl1A Hg2B Cl1A 90.0 57_554 97_655
Cl1A Hg2B Cl1A 180.0 . 97_655
Tl2A Hg2B Cl1A 90.0 153 77_545
Tl2A Hg2B Cl1A 90.0 . 77_545
Tl2A Hg2B Cl1A 90.0 57_554 77_545
Tl2A Hg2B Cl1A 0.0 173 77_545
Tl2A Hg2B Cl1A 90.0 97_655 77_545
Tl2A Hg2B Cl1A 180.0 77_545 77_545
Cl1A Hg2B Cl1A 90.0 153 77_545
Cl1A Hg2B Cl1A 90.0 57_554 77_545
Cl1A Hg2B Cl1A 90.0 . 77_545
Cl1A Hg2B Cl1A 90.0 97_655 77_545
Tl2A Hg2B Cl1A 90.0 153 173
Tl2A Hg2B Cl1A 90.0 . 173
Tl2A Hg2B Cl1A 90.0 57_554 173
Tl2A Hg2B Cl1A 180.0 173 173
Tl2A Hg2B Cl1A 90.0 97_655 173
Tl2A Hg2B Cl1A 0.0 77_545 173
Cl1A Hg2B Cl1A 90.0 153 173
Cl1A Hg2B Cl1A 90.0 57_554 173
Cl1A Hg2B Cl1A 90.0 . 173
Cl1A Hg2B Cl1A 90.0 97_655 173
Cl1A Hg2B Cl1A 180.0 77_545 173
Cl1A Cs1A Cl1A 57.54(19) 9 5
Cl1A Cs1A Cl1A 57.54(19) 9 .
Cl1A Cs1A Cl1A 57.54(19) 5 .
Cl1A Cs1A Cl1A 177.0(2) 9 81
Cl1A Cs1A Cl1A 119.977(3) 5 81
Cl1A Cs1A Cl1A 119.977(3) . 81
Cl1A Cs1A Cl1A 119.977(3) 9 53
Cl1A Cs1A Cl1A 177.0(2) 5 53
Cl1A Cs1A Cl1A 119.977(3) . 53
Cl1A Cs1A Cl1A 62.44(18) 81 53
Cl1A Cs1A Cl1A 119.977(4) 9 25
Cl1A Cs1A Cl1A 119.977(3) 5 25
Cl1A Cs1A Cl1A 177.0(2) . 25
Cl1A Cs1A Cl1A 62.44(18) 81 25
Cl1A Cs1A Cl1A 62.44(18) 53 25
Cl1A Cs1A Cl1A 90.039(6) 9 153
Cl1A Cs1A Cl1A 119.977(3) 5 153
Cl1A Cs1A Cl1A 62.44(18) . 153
Cl1A Cs1A Cl1A 90.039(6) 81 153
Cl1A Cs1A Cl1A 57.54(19) 53 153
Cl1A Cs1A Cl1A 119.977(3) 25 153
Cl1A Cs1A Cl1A 90.039(6) 9 129
Cl1A Cs1A Cl1A 62.44(18) 5 129
Cl1A Cs1A Cl1A 119.977(3) . 129
Cl1A Cs1A Cl1A 90.039(6) 81 129
Cl1A Cs1A Cl1A 119.977(3) 53 129
Cl1A Cs1A Cl1A 57.54(19) 25 129
Cl1A Cs1A Cl1A 177.0(2) 153 129
Cl1A Cs1A Cl1A 119.977(3) 9 173
Cl1A Cs1A Cl1A 90.039(6) 5 173
Cl1A Cs1A Cl1A 62.44(18) . 173
Cl1A Cs1A Cl1A 57.54(19) 81 173
Cl1A Cs1A Cl1A 90.039(6) 53 173
Cl1A Cs1A Cl1A 119.977(3) 25 173
Cl1A Cs1A Cl1A 62.44(18) 153 173
Cl1A Cs1A Cl1A 119.977(3) 129 173
Cl1A Cs1A Cl1A 62.44(18) 9 125
Cl1A Cs1A Cl1A 90.039(6) 5 125
Cl1A Cs1A Cl1A 119.977(3) . 125
Cl1A Cs1A Cl1A 119.977(3) 81 125
Cl1A Cs1A Cl1A 90.039(6) 53 125
Cl1A Cs1A Cl1A 57.54(19) 25 125
Cl1A Cs1A Cl1A 119.977(3) 153 125
Cl1A Cs1A Cl1A 57.54(19) 129 125
Cl1A Cs1A Cl1A 177.0(2) 173 125
Cl1A Cs1A Cl1A 119.977(3) 9 169
Cl1A Cs1A Cl1A 62.44(18) 5 169
Cl1A Cs1A Cl1A 90.039(6) . 169
Cl1A Cs1A Cl1A 57.54(19) 81 169
Cl1A Cs1A Cl1A 119.977(4) 53 169
Cl1A Cs1A Cl1A 90.039(6) 25 169
Cl1A Cs1A Cl1A 119.977(4) 153 169
Cl1A Cs1A Cl1A 62.44(18) 129 169
Cl1A Cs1A Cl1A 57.54(19) 173 169
Cl1A Cs1A Cl1A 119.977(3) 125 169
Cl1A Cs1A Cl1A 62.44(18) 9 145
Cl1A Cs1A Cl1A 119.977(3) 5 145
Cl1A Cs1A Cl1A 90.039(6) . 145
Cl1A Cs1A Cl1A 119.977(4) 81 145
Cl1A Cs1A Cl1A 57.54(19) 53 145
Cl1A Cs1A Cl1A 90.039(6) 25 145
Cl1A Cs1A Cl1A 57.54(19) 153 145
Cl1A Cs1A Cl1A 119.977(3) 129 145
Cl1A Cs1A Cl1A 119.977(4) 173 145
Cl1A Cs1A Cl1A 62.44(18) 125 145
Cl1A Cs1A Cl1A 177.0(2) 169 145
Tl2A Cl1A Tl1 180.0 97_655 .
Tl2A Cl1A Hg2B 0.0 97_655 .
Tl1 Cl1A Hg2B 180.0 . .
Tl2A Cl1A Tl2A 15.71(17) 97_655 57_554
Tl1 Cl1A Tl2A 164.29(17) . 57_554
Hg2B Cl1A Tl2A 15.71(17) . 57_554
Tl2A Cl1A Tl2A 15.71(17) 97_655 77_545
Tl1 Cl1A Tl2A 164.29(17) . 77_545
Hg2B Cl1A Tl2A 15.71(17) . 77_545
Tl2A Cl1A Tl2A 22.1(2) 57_554 77_545
Tl2A Cl1A Tl2A 15.71(17) 97_655 153
Tl1 Cl1A Tl2A 164.29(17) . 153
Hg2B Cl1A Tl2A 15.71(17) . 153
Tl2A Cl1A Tl2A 31.4(3) 57_554 153
Tl2A Cl1A Tl2A 22.1(2) 77_545 153
Tl2A Cl1A Tl2A 15.71(17) 97_655 173
Tl1 Cl1A Tl2A 164.29(17) . 173
Hg2B Cl1A Tl2A 15.71(17) . 173
Tl2A Cl1A Tl2A 22.1(2) 57_554 173
Tl2A Cl1A Tl2A 31.4(3) 77_545 173
Tl2A Cl1A Tl2A 22.1(2) 153 173
Tl2A Cl1A Cs1A 88.50(11) 97_655 .
Tl1 Cl1A Cs1A 91.50(11) . .
Hg2B Cl1A Cs1A 88.50(11) . .
Tl2A Cl1A Cs1A 77.49(14) 57_554 .
Tl2A Cl1A Cs1A 77.49(14) 77_545 .
Tl2A Cl1A Cs1A 99.57(18) 153 .
Tl2A Cl1A Cs1A 99.57(18) 173 .
Tl2A Cl1A Cs1A 88.50(11) 97_655 25_544
Tl1 Cl1A Cs1A 91.50(11) . 25_544
Hg2B Cl1A Cs1A 88.50(11) . 25_544
Tl2A Cl1A Cs1A 99.57(18) 57_554 25_544
Tl2A Cl1A Cs1A 99.57(18) 77_545 25_544
Tl2A Cl1A Cs1A 77.49(14) 153 25_544
Tl2A Cl1A Cs1A 77.49(14) 173 25_544
Cs1A Cl1A Cs1A 177.0(2) . 25_544
Tl2A Cl1A Cs1A 88.50(11) 97_655 169
Tl1 Cl1A Cs1A 91.50(11) . 169
Hg2B Cl1A Cs1A 88.50(11) . 169
Tl2A Cl1A Cs1A 99.57(18) 57_554 169
Tl2A Cl1A Cs1A 77.49(14) 77_545 169
Tl2A Cl1A Cs1A 77.49(14) 153 169
Tl2A Cl1A Cs1A 99.57(18) 173 169
Cs1A Cl1A Cs1A 89.961(6) . 169
Cs1A Cl1A Cs1A 89.961(6) 25_544 169
Tl2A Cl1A Cs1A 88.50(11) 97_655 145
Tl1 Cl1A Cs1A 91.50(11) . 145
Hg2B Cl1A Cs1A 88.50(11) . 145
Tl2A Cl1A Cs1A 77.49(14) 57_554 145
Tl2A Cl1A Cs1A 99.57(18) 77_545 145
Tl2A Cl1A Cs1A 99.57(18) 153 145
Tl2A Cl1A Cs1A 77.49(14) 173 145
Cs1A Cl1A Cs1A 89.961(6) . 145
Cs1A Cl1A Cs1A 89.961(6) 25_544 145
Cs1A Cl1A Cs1A 177.0(2) 169 145
Cs1B Cs1B Cs1B 60.000(5) 28 51
Cs1B Cs1B Cs1B 60.000(6) 28 74
Cs1B Cs1B Cs1B 60.000(6) 51 74
Cs1B Cs1B Cl1B 139.1(8) 28 9
Cs1B Cs1B Cl1B 79.6(8) 51 9
Cs1B Cs1B Cl1B 106.2(10) 74 9
Cs1B Cs1B Cl1B 139.1(8) 28 .
Cs1B Cs1B Cl1B 106.2(10) 51 .
Cs1B Cs1B Cl1B 79.6(8) 74 .
Cl1B Cs1B Cl1B 54.8(19) 9 .
Cs1B Cs1B Cl1B 79.6(8) 28 151
Cs1B Cs1B Cl1B 106.2(10) 51 151
Cs1B Cs1B Cl1B 139.1(8) 74 151
Cl1B Cs1B Cl1B 108.5(9) 9 151
Cl1B Cs1B Cl1B 139.2(17) . 151
Cs1B Cs1B Cl1B 79.6(8) 28 79
Cs1B Cs1B Cl1B 139.1(8) 51 79
Cs1B Cs1B Cl1B 106.2(10) 74 79
Cl1B Cs1B Cl1B 139.2(17) 9 79
Cl1B Cs1B Cl1B 108.5(9) . 79
Cl1B Cs1B Cl1B 57(2) 151 79
Cs1B Cs1B Cl1B 106.2(10) 28 153
Cs1B Cs1B Cl1B 79.6(8) 51 153
Cs1B Cs1B Cl1B 139.1(8) 74 153
Cl1B Cs1B Cl1B 57(2) 9 153
Cl1B Cs1B Cl1B 108.5(9) . 153
Cl1B Cs1B Cl1B 54.8(19) 151 153
Cl1B Cs1B Cl1B 108.5(9) 79 153
Cs1B Cs1B Cl1B 106.2(10) 28 169
Cs1B Cs1B Cl1B 139.1(8) 51 169
Cs1B Cs1B Cl1B 79.6(8) 74 169
Cl1B Cs1B Cl1B 108.5(9) 9 169
Cl1B Cs1B Cl1B 57(2) . 169
Cl1B Cs1B Cl1B 108.5(9) 151 169
Cl1B Cs1B Cl1B 54.8(19) 79 169
Cl1B Cs1B Cl1B 139.2(17) 153 169
Cs1B Cs1B Cl1B 104.9(12) 28 5
Cs1B Cs1B Cl1B 56.3(9) 51 5
Cs1B Cs1B Cl1B 56.3(9) 74 5
Cl1B Cs1B Cl1B 49.9(15) 9 5
Cl1B Cs1B Cl1B 49.9(15) . 5
Cl1B Cs1B Cl1B 151.4(11) 151 5
Cl1B Cs1B Cl1B 151.4(11) 79 5
Cl1B Cs1B Cl1B 97.5(5) 153 5
Cl1B Cs1B Cl1B 97.5(5) 169 5
Cs1B Cs1B Cl1B 56.3(9) 28 179
Cs1B Cs1B Cl1B 104.9(12) 51 179
Cs1B Cs1B Cl1B 56.3(9) 74 179
Cl1B Cs1B Cl1B 151.4(11) 9 179
Cl1B Cs1B Cl1B 97.5(5) . 179
Cl1B Cs1B Cl1B 97.5(5) 151 179
Cl1B Cs1B Cl1B 49.9(15) 79 179
Cl1B Cs1B Cl1B 151.4(11) 153 179
Cl1B Cs1B Cl1B 49.9(15) 169 179
Cl1B Cs1B Cl1B 108.5(12) 5 179
Cs1B Cs1B Cl1B 56.3(9) 28 51
Cs1B Cs1B Cl1B 56.3(9) 51 51
Cs1B Cs1B Cl1B 104.9(12) 74 51
Cl1B Cs1B Cl1B 97.5(5) 9 51
Cl1B Cs1B Cl1B 151.4(11) . 51
Cl1B Cs1B Cl1B 49.9(15) 151 51
Cl1B Cs1B Cl1B 97.5(5) 79 51
Cl1B Cs1B Cl1B 49.9(15) 153 51
Cl1B Cs1B Cl1B 151.4(11) 169 51
Cl1B Cs1B Cl1B 108.5(12) 5 51
Cl1B Cs1B Cl1B 108.5(12) 179 51
Cs1B Cs1B Cl1B 30.34(11) 28 35
Cs1B Cs1B Cl1B 59.5(8) 51 35
Cs1B Cs1B Cl1B 30.34(11) 74 35
Cl1B Cs1B Cl1B 130.5(15) 9 35
Cl1B Cs1B Cl1B 108.8(8) . 35
Cl1B Cs1B Cl1B 108.8(8) 151 35
Cl1B Cs1B Cl1B 89.0(6) 79 35
Cl1B Cs1B Cl1B 130.5(15) 153 35
Cl1B Cs1B Cl1B 89.0(6) 169 35
Cl1B Cs1B Cl1B 82.8(9) 5 35
Cl1B Cs1B Cl1B 45.4(17) 179 35
Cl1B Cs1B Cl1B 82.8(9) 51 35
Cs1B Cs1B Cl1B 30.34(11) 28 123
Cs1B Cs1B Cl1B 30.34(11) 51 123
Cs1B Cs1B Cl1B 59.5(8) 74 123
Cl1B Cs1B Cl1B 108.8(8) 9 123
Cl1B Cs1B Cl1B 130.5(15) . 123
Cl1B Cs1B Cl1B 89.0(6) 151 123
Cl1B Cs1B Cl1B 108.8(8) 79 123
Cl1B Cs1B Cl1B 89.0(6) 153 123
Cl1B Cs1B Cl1B 130.5(15) 169 123
Cl1B Cs1B Cl1B 82.8(9) 5 123
Cl1B Cs1B Cl1B 82.8(9) 179 123
Cl1B Cs1B Cl1B 45.4(17) 51 123
Cl1B Cs1B Cl1B 41.6(14) 35 123
Cs1B Cs1B Cl1B 59.5(8) 28 125
Cs1B Cs1B Cl1B 30.34(11) 51 125
Cs1B Cs1B Cl1B 30.34(11) 74 125
Cl1B Cs1B Cl1B 89.0(6) 9 125
Cl1B Cs1B Cl1B 89.0(6) . 125
Cl1B Cs1B Cl1B 130.5(15) 151 125
Cl1B Cs1B Cl1B 130.5(15) 79 125
Cl1B Cs1B Cl1B 108.8(8) 153 125
Cl1B Cs1B Cl1B 108.8(8) 169 125
Cl1B Cs1B Cl1B 45.4(17) 5 125
Cl1B Cs1B Cl1B 82.8(9) 179 125
Cl1B Cs1B Cl1B 82.8(9) 51 125
Cl1B Cs1B Cl1B 41.6(14) 35 125
Cl1B Cs1B Cl1B 41.6(14) 123 125
Cs1B Cs1B Tl2A 154.82(17) 28 97_655
Cs1B Cs1B Tl2A 138.88(11) 51 97_655
Cs1B Cs1B Tl2A 138.88(11) 74 97_655
Cl1B Cs1B Tl2A 60.9(7) 9 97_655
Cl1B Cs1B Tl2A 60.9(7) . 97_655
Cl1B Cs1B Tl2A 78.3(9) 151 97_655
Cl1B Cs1B Tl2A 78.3(9) 79 97_655
Cl1B Cs1B Tl2A 70.0(9) 153 97_655
Cl1B Cs1B Tl2A 70.0(9) 169 97_655
Cl1B Cs1B Tl2A 100.3(11) 5 97_655
Cl1B Cs1B Tl2A 115.2(12) 179 97_655
Cl1B Cs1B Tl2A 115.2(12) 51 97_655
Cl1B Cs1B Tl2A 159.0(7) 35 97_655
Cl1B Cs1B Tl2A 159.0(7) 123 97_655
Cl1B Cs1B Tl2A 145.7(8) 125 97_655
Cs1B Cs1B Tl2A 138.88(11) 28 77_545
Cs1B Cs1B Tl2A 154.82(17) 51 77_545
Cs1B Cs1B Tl2A 138.88(11) 74 77_545
Cl1B Cs1B Tl2A 78.3(9) 9 77_545
Cl1B Cs1B Tl2A 70.0(9) . 77_545
Cl1B Cs1B Tl2A 70.0(9) 151 77_545
Cl1B Cs1B Tl2A 60.9(7) 79 77_545
Cl1B Cs1B Tl2A 78.3(9) 153 77_545
Cl1B Cs1B Tl2A 60.9(7) 169 77_545
Cl1B Cs1B Tl2A 115.2(12) 5 77_545
Cl1B Cs1B Tl2A 100.3(11) 179 77_545
Cl1B Cs1B Tl2A 115.2(12) 51 77_545
Cl1B Cs1B Tl2A 145.7(8) 35 77_545
Cl1B Cs1B Tl2A 159.0(7) 123 77_545
Cl1B Cs1B Tl2A 159.0(7) 125 77_545
Tl2A Cs1B Tl2A 17.4(3) 97_655 77_545
Cs1B Cs1B Tl2A 138.88(11) 28 57_554
Cs1B Cs1B Tl2A 138.88(11) 51 57_554
Cs1B Cs1B Tl2A 154.82(17) 74 57_554
Cl1B Cs1B Tl2A 70.0(9) 9 57_554
Cl1B Cs1B Tl2A 78.3(9) . 57_554
Cl1B Cs1B Tl2A 60.9(7) 151 57_554
Cl1B Cs1B Tl2A 70.0(9) 79 57_554
Cl1B Cs1B Tl2A 60.9(7) 153 57_554
Cl1B Cs1B Tl2A 78.3(9) 169 57_554
Cl1B Cs1B Tl2A 115.2(12) 5 57_554
Cl1B Cs1B Tl2A 115.2(12) 179 57_554
Cl1B Cs1B Tl2A 100.3(11) 51 57_554
Cl1B Cs1B Tl2A 159.0(7) 35 57_554
Cl1B Cs1B Tl2A 145.7(8) 123 57_554
Cl1B Cs1B Tl2A 159.0(7) 125 57_554
Tl2A Cs1B Tl2A 17.4(3) 97_655 57_554
Tl2A Cs1B Tl2A 17.4(3) 77_545 57_554
Tl1 Cl1B Cs1B 118.5(10) . 74
Tl1 Cl1B Cs1B 118.5(10) . .
Cs1B Cl1B Cs1B 20.9(16) 74 .
Tl1 Cl1B Cs1B 118.5(10) . 98
Cs1B Cl1B Cs1B 123(2) 74 98
Cs1B Cl1B Cs1B 119(2) . 98
Tl1 Cl1B Cs1B 118.5(10) . 169
Cs1B Cl1B Cs1B 119(2) 74 169
Cs1B Cl1B Cs1B 123(2) . 169
Cs1B Cl1B Cs1B 20.9(16) 98 169
Tl1 Cl1B Cs1B 104.9(12) . 51
Cs1B Cl1B Cs1B 17.5(12) 74 51
Cs1B Cl1B Cs1B 17.5(12) . 51
Cs1B Cl1B Cs1B 135.1(19) 98 51
Cs1B Cl1B Cs1B 135.1(19) 169 51
Tl1 Cl1B Cs1B 104.9(12) . 148_554
Cs1B Cl1B Cs1B 135.1(19) 74 148_554
Cs1B Cl1B Cs1B 135.1(19) . 148_554
Cs1B Cl1B Cs1B 17.5(12) 98 148_554
Cs1B Cl1B Cs1B 17.5(12) 169 148_554
Cs1B Cl1B Cs1B 150(2) 51 148_554
Tl1 Cl1B Cs1B 120.5(8) . 28
Cs1B Cl1B Cs1B 10.5(8) 74 28
Cs1B Cl1B Cs1B 10.5(8) . 28
Cs1B Cl1B Cs1B 119.9(18) 98 28
Cs1B Cl1B Cs1B 119.9(18) 169 28
Cs1B Cl1B Cs1B 15.7(10) 51 28
Cs1B Cl1B Cs1B 134.6(17) 148_554 28
Tl1 Cl1B Cs1B 120.5(8) . 123_554
Cs1B Cl1B Cs1B 119.9(18) 74 123_554
Cs1B Cl1B Cs1B 119.9(18) . 123_554
Cs1B Cl1B Cs1B 10.5(8) 98 123_554
Cs1B Cl1B Cs1B 10.5(8) 169 123_554
Cs1B Cl1B Cs1B 134.6(17) 51 123_554
Cs1B Cl1B Cs1B 15.7(10) 148_554 123_554
Cs1B Cl1B Cs1B 118.9(16) 28 123_554

loop_
_geom_bond_atom_site_label_1
_geom_bond_atom_site_label_2
_geom_bond_distance
_geom_bond_site_symmetry_2
Tl1 Cl1B 2.52(5) 105
Tl1 Cl1B 2.52(5) 9
Tl1 Cl1B 2.52(5) 101
Tl1 Cl1B 2.52(5) 5
Tl1 Cl1B 2.52(5) .
Tl1 Cl1B 2.52(5) 97
Tl1 Cl1B 2.52(5) 107
Tl1 Cl1B 2.52(5) 11
Tl1 Cl1B 2.52(5) 103
Tl1 Cl1B 2.52(5) 7
Tl1 Cl1B 2.52(5) 99
Tl1 Cl1B 2.52(5) 3
Tl1 Cl1A 2.601(8) .
Tl1 Cl1A 2.601(8) 5
Tl1 Cl1A 2.601(8) 101
Tl1 Cl1A 2.601(8) 9
Tl1 Cl1A 2.601(8) 105
Tl1 Cl1A 2.601(8) 97
Tl2A Hg2B 0.788(9) .
Tl2A Tl2A 1.115(12) 153
Tl2A Tl2A 1.115(12) 173
Tl2A Tl2A 1.115(12) 57_554
Tl2A Tl2A 1.115(12) 77_545
Tl2A Tl2A 1.576(17) 97_655
Tl2A Cl1A 2.013(11) 97_655
Tl2A Cl1A 2.910(8) 57_554
Tl2A Cl1A 2.910(8) 77_545
Tl2A Cl1A 2.910(8) 153
Tl2A Cl1A 2.910(8) 173
Tl2A Cs1B 3.67(4) 100_655
Hg2B Tl2A 0.788(9) 153
Hg2B Tl2A 0.788(9) 57_554
Hg2B Tl2A 0.788(9) 173
Hg2B Tl2A 0.788(9) 97_655
Hg2B Tl2A 0.788(9) 77_545
Hg2B Cl1A 2.801(8) 153
Hg2B Cl1A 2.801(8) 57_554
Hg2B Cl1A 2.801(8) .
Hg2B Cl1A 2.801(8) 97_655
Hg2B Cl1A 2.801(8) 77_545
Hg2B Cl1A 2.801(8) 173
Cs1A Cl1A 3.8213(9) 9
Cs1A Cl1A 3.8213(9) 5
Cs1A Cl1A 3.8213(9) .
Cs1A Cl1A 3.8213(9) 81
Cs1A Cl1A 3.8213(9) 53
Cs1A Cl1A 3.8213(9) 25
Cs1A Cl1A 3.8213(9) 153
Cs1A Cl1A 3.8213(9) 129
Cs1A Cl1A 3.8213(9) 173
Cs1A Cl1A 3.8213(9) 125
Cs1A Cl1A 3.8213(9) 169
Cs1A Cl1A 3.8213(9) 145
Cl1A Tl2A 2.013(11) 97_655
Cl1A Tl2A 2.910(8) 57_554
Cl1A Tl2A 2.910(8) 77_545
Cl1A Tl2A 2.910(8) 153
Cl1A Tl2A 2.910(8) 173
Cl1A Cs1A 3.8213(9) 25_544
Cl1A Cs1A 3.8213(9) 169
Cl1A Cs1A 3.8213(9) 145
Cs1B Cs1B 0.99(7) 28
Cs1B Cs1B 0.99(7) 51
Cs1B Cs1B 0.99(7) 74
Cs1B Cl1B 2.73(3) 9
Cs1B Cl1B 2.73(3) .
Cs1B Cl1B 2.73(3) 151
Cs1B Cl1B 2.73(3) 79
Cs1B Cl1B 2.73(3) 153
Cs1B Cl1B 2.73(3) 169
Cs1B Cl1B 3.16(2) 5
Cs1B Cl1B 3.16(2) 179
Cs1B Cl1B 3.16(2) 51
Cs1B Cl1B 3.54(5) 35
Cs1B Cl1B 3.54(5) 123
Cs1B Cl1B 3.54(5) 125
Cs1B Tl2A 3.67(4) 97_655
Cs1B Tl2A 3.67(4) 77_545
Cs1B Tl2A 3.67(4) 57_554
Cl1B Cs1B 2.73(3) 74
Cl1B Cs1B 2.73(3) 98
Cl1B Cs1B 2.73(3) 169
Cl1B Cs1B 3.16(2) 51
Cl1B Cs1B 3.16(2) 148_554
Cl1B Cs1B 3.54(5) 28
Cl1B Cs1B 3.54(5) 123_554
